data_7038325
loop_
_publ_author_name
'Klein, Y. Maximilian'
'Willgert, Markus'
'Prescimone, Alessandro'
'Constable, Edwin C.'
'Housecroft, Catherine E.'

_publ_section_title
;
 Positional isomerism makes a difference: phosphonic acid anchoring
 ligands with thienyl spacers in copper(i)-based dye-sensitized solar
 cells.
;
_journal_issue 11
_journal_name_full 'Dalton transactions (Cambridge, England : 2003)'
_journal_page_first 4659
_journal_page_last 4672
_journal_paper_doi 10.1039/c6dt00166a
_journal_volume 45
_journal_year 2016
_chemical_compound_source 'Max Klein'
_chemical_formula_moiety 'C28 H34 N2 O6 P2 S2'
_chemical_formula_sum 'C28 H34 N2 O6 P2 S2'
_chemical_formula_weight 620.67
_space_group_IT_number 14
_symmetry_cell_setting monoclinic
_symmetry_space_group_name_Hall '-P 2ybc'
_symmetry_space_group_name_H-M 'P 1 21/c 1'
_atom_sites_solution_hydrogens difmap
_atom_sites_solution_primary direct
_audit_creation_date 2015-08-17
_audit_creation_method CRYSTALS_ver_14.61_build_5555
_audit_update_record
;
2015-11-05 deposited with the CCDC.
2016-02-02 downloaded from the CCDC.
;
_cell_angle_alpha 90
_cell_angle_beta 102.202(3)
_cell_angle_gamma 90
_cell_formula_units_Z 2
_cell_length_a 18.3697(12)
_cell_length_b 9.6176(6)
_cell_length_c 8.7340(6)
_cell_measurement_reflns_used 8992
_cell_measurement_temperature 123
_cell_measurement_theta_max 68
_cell_measurement_theta_min 5
_cell_volume 1508.20(17)
_computing_cell_refinement 'Apex2 (Bruker AXS, 2006)'
_computing_data_collection 'Apex2 (Bruker AXS, 2006)'
_computing_data_reduction 'Apex2 (Bruker AXS, 2006)'
_computing_molecular_graphics 'CAMERON (Watkin et al., 1996)'
_computing_publication_material 'CRYSTALS (Betteridge et al., 2003)'
_computing_structure_refinement 'CRYSTALS (Betteridge et al., 2003)'
_computing_structure_solution 'SIR92 (Altomare et al., 1994)'
_diffrn_ambient_temperature 123
_diffrn_measured_fraction_theta_full 0.955
_diffrn_measured_fraction_theta_max 0.955
_diffrn_measurement_device Area
_diffrn_measurement_device_type 'Bruker Kappa Apex2'
_diffrn_measurement_method '\f & \w scans'
_diffrn_radiation_monochromator graphite
_diffrn_radiation_type 'Cu K\a'
_diffrn_radiation_wavelength 1.54178
_diffrn_reflns_av_R_equivalents 0.036
_diffrn_reflns_limit_h_max 21
_diffrn_reflns_limit_h_min -21
_diffrn_reflns_limit_k_max 11
_diffrn_reflns_limit_k_min -11
_diffrn_reflns_limit_l_max 8
_diffrn_reflns_limit_l_min -10
_diffrn_reflns_number 11840
_diffrn_reflns_theta_full 69.840
_diffrn_reflns_theta_max 69.840
_diffrn_reflns_theta_min 2.461
_diffrn_standards_number 0
_exptl_absorpt_coefficient_mu 2.972
_exptl_absorpt_correction_T_max 0.79
_exptl_absorpt_correction_T_min 0.67
_exptl_absorpt_correction_type multi-scan
_exptl_absorpt_process_details 'SADABS (Siemens, 1996)'
_exptl_crystal_colour colourless
_exptl_crystal_density_diffrn 1.367
_exptl_crystal_density_method 'not measured'
_exptl_crystal_description plate
_exptl_crystal_F_000 652
_exptl_crystal_size_max 0.090
_exptl_crystal_size_mid 0.080
_exptl_crystal_size_min 0.030
_refine_diff_density_max 0.50
_refine_diff_density_min -0.30
_refine_ls_extinction_method None
_refine_ls_goodness_of_fit_ref 0.9296
_refine_ls_hydrogen_treatment constr
_refine_ls_matrix_type full
_refine_ls_number_parameters 181
_refine_ls_number_reflns 2713
_refine_ls_number_restraints 0
_refine_ls_R_factor_all 0.0473
_refine_ls_R_factor_gt 0.0382
_refine_ls_shift/su_max 0.0005157
_refine_ls_shift/su_mean 0.0000354
_refine_ls_structure_factor_coef Fsqd
_refine_ls_weighting_details
;
 Method, part 1, Chebychev polynomial, (Watkin, 1994, Prince, 1982) 
 [weight] = 1.0/[A~0~*T~0~(x)+A~1~*T~1~(x) ... +A~n-1~]*T~n-1~(x)] 
 where A~i~ are the Chebychev coefficients listed below and x= Fcalc/Fmax 
 Method = Robust Weighting (Prince, 1982) 
 W = [weight] * [1-(deltaF/6*sigmaF)^2^]^2^ 
 A~i~ are: 
 4.68 6.81 3.11 0.793 
;
_refine_ls_weighting_scheme calc
_refine_ls_wR_factor_all 0.0988
_refine_ls_wR_factor_gt 0.0931
_refine_ls_wR_factor_ref 0.0988
_reflns_limit_h_max 21
_reflns_limit_h_min -21
_reflns_limit_k_max 11
_reflns_limit_k_min 0
_reflns_limit_l_max 10
_reflns_limit_l_min 0
_reflns_number_gt 2268
_reflns_number_total 2723
_reflns_threshold_expression I>2.0\s(I)
_oxford_diffrn_Wilson_B_factor 0.00
_oxford_diffrn_Wilson_scale 0.00
_oxford_refine_ls_r_factor_ref 0.0473
_oxford_refine_ls_scale 0.17303(12)
_oxford_reflns_number_all 2713
_oxford_reflns_threshold_expression_ref I>-3.0\s(I)
_oxford_structure_analysis_title 'alex in P2(1)/c'
_cod_data_source_file c6dt00166a2.cif
_cod_data_source_block JMK213_123K
_cod_depositor_comments 'Adding full bibliography for 7038325--7038326.cif.'
_cod_original_sg_symbol_H-M 'P 1 21/c 1 '
_cod_database_code 7038325

loop_
_symmetry_equiv_pos_as_xyz
x,y,z
-x,-y,-z
-x,y+1/2,-z+1/2
x,-y+1/2,z+1/2

loop_
_atom_site_label
_atom_site_type_symbol
_atom_site_fract_x
_atom_site_fract_y
_atom_site_fract_z
_atom_site_U_iso_or_equiv
_atom_site_occupancy
_atom_site_adp_type
_atom_site_refinement_flags_posn
S1 S 0.29248(3) 0.32130(6) 0.51350(7) 0.0235 1.0000 Uani .
C2 C 0.35685(13) 0.3645(2) 0.4025(3) 0.0220 1.0000 Uani .
C3 C 0.33424(13) 0.4793(2) 0.3119(3) 0.0228 1.0000 Uani .
C4 C 0.26530(13) 0.5328(3) 0.3327(3) 0.0240 1.0000 Uani .
C5 C 0.23587(13) 0.4580(2) 0.4384(3) 0.0221 1.0000 Uani .
P6 P 0.15299(3) 0.49895(6) 0.50395(7) 0.0216 1.0000 Uani .
O7 O 0.11440(9) 0.35670(17) 0.52948(19) 0.0240 1.0000 Uani .
C8 C 0.06799(14) 0.2886(3) 0.3945(3) 0.0281 1.0000 Uani .
C9 C 0.02127(15) 0.1810(3) 0.4533(3) 0.0329 1.0000 Uani .
O10 O 0.10555(10) 0.59780(18) 0.4007(2) 0.0303 1.0000 Uani .
O11 O 0.18562(9) 0.54599(19) 0.6773(2) 0.0296 1.0000 Uani .
C12 C 0.13606(14) 0.5871(3) 0.7800(3) 0.0292 1.0000 Uani .
C13 C 0.17989(16) 0.5772(3) 0.9451(3) 0.0376 1.0000 Uani .
C14 C 0.42477(13) 0.2825(2) 0.4117(3) 0.0198 1.0000 Uani .
C15 C 0.48741(13) 0.3407(2) 0.3687(3) 0.0212 1.0000 Uani .
C16 C 0.55082(13) 0.2610(2) 0.3748(3) 0.0201 1.0000 Uani .
N17 N 0.55524(11) 0.1286(2) 0.4249(2) 0.0204 1.0000 Uani .
C18 C 0.49569(13) 0.0732(2) 0.4703(2) 0.0189 1.0000 Uani .
C19 C 0.42965(13) 0.1448(2) 0.4633(3) 0.0218 1.0000 Uani .
C20 C 0.61834(13) 0.3192(2) 0.3263(3) 0.0239 1.0000 Uani .
H31 H 0.3628 0.5167 0.2407 0.0298 1.0000 Uiso R
H41 H 0.2414 0.6136 0.2789 0.0313 1.0000 Uiso R
H81 H 0.0351 0.3568 0.3307 0.0353 1.0000 Uiso R
H82 H 0.1016 0.2437 0.3357 0.0356 1.0000 Uiso R
H91 H -0.0091 0.1363 0.3631 0.0513 1.0000 Uiso R
H92 H -0.0111 0.2230 0.5145 0.0521 1.0000 Uiso R
H93 H 0.0550 0.1151 0.5162 0.0511 1.0000 Uiso R
H121 H 0.1195 0.6820 0.7545 0.0384 1.0000 Uiso R
H122 H 0.0919 0.5250 0.7646 0.0381 1.0000 Uiso R
H133 H 0.1478 0.6055 1.0146 0.0596 1.0000 Uiso R
H132 H 0.2239 0.6375 0.9578 0.0587 1.0000 Uiso R
H131 H 0.1966 0.4825 0.9651 0.0592 1.0000 Uiso R
H151 H 0.4861 0.4352 0.3361 0.0276 1.0000 Uiso R
H191 H 0.3886 0.1007 0.4914 0.0272 1.0000 Uiso R
H201 H 0.6622 0.2868 0.3952 0.0389 1.0000 Uiso R
H202 H 0.6166 0.4170 0.3294 0.0398 1.0000 Uiso R
H203 H 0.6169 0.2905 0.2220 0.0397 1.0000 Uiso R

loop_
_atom_site_aniso_label
_atom_site_aniso_U_11
_atom_site_aniso_U_22
_atom_site_aniso_U_33
_atom_site_aniso_U_23
_atom_site_aniso_U_13
_atom_site_aniso_U_12
S1 0.0248(3) 0.0175(3) 0.0305(3) 0.0065(2) 0.0113(2) 0.0040(2)
C2 0.0289(13) 0.0167(11) 0.0216(11) -0.0020(9) 0.0082(9) 0.0005(9)
C3 0.0283(12) 0.0183(11) 0.0230(11) 0.0003(9) 0.0084(9) 0.0020(10)
C4 0.0277(12) 0.0201(12) 0.0240(12) 0.0005(9) 0.0051(10) 0.0042(10)
C5 0.0227(11) 0.0160(11) 0.0272(12) -0.0009(9) 0.0044(9) 0.0026(9)
P6 0.0211(3) 0.0179(3) 0.0264(3) 0.0007(2) 0.0067(2) 0.0013(2)
O7 0.0262(9) 0.0215(8) 0.0243(8) 0.0015(7) 0.0055(7) -0.0018(7)
C8 0.0320(13) 0.0252(13) 0.0262(12) -0.0029(10) 0.0043(10) -0.0031(10)
C9 0.0301(13) 0.0278(13) 0.0419(15) -0.0043(12) 0.0101(11) -0.0060(11)
O10 0.0293(9) 0.0228(9) 0.0396(10) 0.0060(8) 0.0092(8) 0.0051(7)
O11 0.0257(9) 0.0324(10) 0.0324(10) -0.0084(8) 0.0097(7) -0.0030(7)
C12 0.0324(14) 0.0255(13) 0.0316(13) -0.0039(11) 0.0111(11) 0.0026(11)
C13 0.0392(15) 0.0412(16) 0.0320(14) -0.0048(12) 0.0067(12) 0.0038(13)
C14 0.0246(11) 0.0167(11) 0.0185(11) -0.0011(8) 0.0054(9) 0.0004(9)
C15 0.0294(12) 0.0142(11) 0.0204(11) 0.0005(9) 0.0058(9) 0.0020(9)
C16 0.0264(12) 0.0170(11) 0.0171(10) -0.0005(9) 0.0051(9) -0.0018(9)
N17 0.0259(10) 0.0158(9) 0.0199(9) -0.0012(7) 0.0056(8) 0.0011(8)
C18 0.0254(11) 0.0169(12) 0.0148(10) -0.0013(9) 0.0052(9) 0.0006(9)
C19 0.0275(12) 0.0174(11) 0.0216(11) 0.0016(9) 0.0078(9) 0.0002(9)
C20 0.0258(12) 0.0187(12) 0.0274(12) 0.0018(10) 0.0065(10) -0.0002(10)

loop_
_atom_type_symbol
_atom_type_scat_dispersion_real
_atom_type_scat_dispersion_imag
_atom_type_scat_Cromer_Mann_a1
_atom_type_scat_Cromer_Mann_b1
_atom_type_scat_Cromer_Mann_a2
_atom_type_scat_Cromer_Mann_b2
_atom_type_scat_Cromer_Mann_a3
_atom_type_scat_Cromer_Mann_b3
_atom_type_scat_Cromer_Mann_a4
_atom_type_scat_Cromer_Mann_b4
_atom_type_scat_Cromer_Mann_c
_atom_type_scat_source
C 0.0181 0.0091 2.3100 20.8439 1.0200 10.2075 1.5886 0.5687 0.8650 51.6512 0.2156 'International Tables Vol C 4.2.6.8 and 6.1.1.4'
H 0.0000 0.0000 0.4930 10.5109 0.3229 26.1257 0.1402 3.1424 0.0408 57.7998 0.0030 'International Tables Vol C 4.2.6.8 and 6.1.1.4'
N 0.0311 0.0180 12.2126 0.0057 3.1322 9.8933 2.0125 28.9975 1.1663 0.5826 -11.5290 'International Tables Vol C 4.2.6.8 and 6.1.1.4'
O 0.0492 0.0322 3.0485 13.2771 2.2868 5.7011 1.5463 0.3239 0.8670 32.9089 0.2508 'International Tables Vol C 4.2.6.8 and 6.1.1.4'
P 0.2955 0.4335 6.4345 1.9067 4.1791 27.1570 1.7800 0.5260 1.4908 68.1645 1.1149 'International Tables Vol C 4.2.6.8 and 6.1.1.4'
S 0.3331 0.5567 6.9053 1.4679 5.2034 22.2151 1.4379 0.2536 1.5863 56.1720 0.8669 'International Tables Vol C 4.2.6.8 and 6.1.1.4'

loop_
_geom_angle_atom_site_label_1
_geom_angle_site_symmetry_1
_geom_angle_atom_site_label_2
_geom_angle_atom_site_label_3
_geom_angle
_geom_angle_publ_flag
C2 . S1 C5 91.86(11) yes
S1 . C2 C3 110.95(18) yes
S1 . C2 C14 120.99(17) yes
C3 . C2 C14 128.1(2) yes
C2 . C3 C4 112.9(2) yes
C2 . C3 H31 122.3 no
C4 . C3 H31 124.8 no
C3 . C4 C5 112.8(2) yes
C3 . C4 H41 124.0 no
C5 . C4 H41 123.2 no
S1 . C5 C4 111.49(18) yes
S1 . C5 P6 122.45(14) yes
C4 . C5 P6 125.93(18) yes
C5 . P6 O7 107.07(10) yes
C5 . P6 O10 112.57(11) yes
O7 . P6 O10 115.04(10) yes
C5 . P6 O11 101.27(10) yes
O7 . P6 O11 101.80(9) yes
O10 . P6 O11 117.54(10) yes
P6 . O7 C8 118.63(15) yes
O7 . C8 C9 108.2(2) yes
O7 . C8 H81 110.1 no
C9 . C8 H81 109.1 no
O7 . C8 H82 107.2 no
C9 . C8 H82 110.1 no
H81 . C8 H82 112.1 no
C8 . C9 H91 107.5 no
C8 . C9 H92 111.3 no
H91 . C9 H92 108.7 no
C8 . C9 H93 107.5 no
H91 . C9 H93 111.1 no
H92 . C9 H93 110.7 no
P6 . O11 C12 120.58(15) yes
O11 . C12 C13 107.2(2) yes
O11 . C12 H121 108.6 no
C13 . C12 H121 111.0 no
O11 . C12 H122 110.6 no
C13 . C12 H122 110.4 no
H121 . C12 H122 109.1 no
C12 . C13 H133 108.0 no
C12 . C13 H132 109.4 no
H133 . C13 H132 111.0 no
C12 . C13 H131 108.6 no
H133 . C13 H131 111.4 no
H132 . C13 H131 108.4 no
C2 . C14 C15 120.6(2) yes
C2 . C14 C19 121.7(2) yes
C15 . C14 C19 117.8(2) yes
C14 . C15 C16 120.0(2) yes
C14 . C15 H151 119.5 no
C16 . C15 H151 120.5 no
C15 . C16 N17 122.0(2) yes
C15 . C16 C20 121.4(2) yes
N17 . C16 C20 116.7(2) yes
C16 . N17 C18 118.2(2) yes
C18 2_656 C18 N17 116.1(2) yes
C18 2_656 C18 C19 120.7(3) yes
N17 . C18 C19 123.2(2) yes
C14 . C19 C18 118.8(2) yes
C14 . C19 H191 120.8 no
C18 . C19 H191 120.4 no
C16 . C20 H201 109.8 no
C16 . C20 H202 109.2 no
H201 . C20 H202 109.8 no
C16 . C20 H203 107.8 no
H201 . C20 H203 111.2 no
H202 . C20 H203 108.9 no

loop_
_geom_bond_atom_site_label_1
_geom_bond_atom_site_label_2
_geom_bond_site_symmetry_2
_geom_bond_distance
_geom_bond_publ_flag
S1 C2 . 1.731(2) yes
S1 C5 . 1.718(2) yes
C2 C3 . 1.370(3) yes
C2 C14 . 1.464(3) yes
C3 C4 . 1.414(3) yes
C3 H31 . 0.964 no
C4 C5 . 1.369(3) yes
C4 H41 . 0.965 no
C5 P6 . 1.780(2) yes
P6 O7 . 1.5782(17) yes
P6 O10 . 1.4644(18) yes
P6 O11 . 1.5726(18) yes
O7 C8 . 1.456(3) yes
C8 C9 . 1.503(4) yes
C8 H81 . 0.982 no
C8 H82 . 0.983 no
C9 H91 . 0.965 no
C9 H92 . 0.968 no
C9 H93 . 0.971 no
O11 C12 . 1.461(3) yes
C12 C13 . 1.499(4) yes
C12 H121 . 0.973 no
C12 H122 . 0.993 no
C13 H133 . 0.971 no
C13 H132 . 0.983 no
C13 H131 . 0.965 no
C14 C15 . 1.401(3) yes
C14 C19 . 1.395(3) yes
C15 C16 . 1.386(3) yes
C15 H151 . 0.952 no
C16 N17 . 1.343(3) yes
C16 C20 . 1.501(3) yes
N17 C18 . 1.350(3) yes
C18 C18 2_656 1.497(4) yes
C18 C19 . 1.385(3) yes
C19 H191 . 0.942 no
C20 H201 . 0.951 no
C20 H202 . 0.942 no
C20 H203 . 0.946 no
